data_4105307
loop_
_publ_author_name
'Heather A. Spinney'
'Nicholas A. Piro'
'Christopher C. Cummins'

_publ_section_title
;
 Triple-Bond Reactivity of an AsP Complex Intermediate: Synthesis Stemming
 from Molecular Arsenic, As4
;
_journal_name_full 'Journal of the American Chemical Society'
_journal_page_first 16233
_journal_page_last 16243
_journal_paper_doi 10.1021/ja906550h
_journal_volume 131
_journal_year 2009
_chemical_formula_sum 'C43.98 H58.03 As Mo N3 O5 P2 W'
_chemical_formula_weight 1125.38
_chemical_name_common 'Molybdenum AsP2'
_chemical_name_systematic
; 
 ? 
;
_space_group_IT_number 2
_symmetry_cell_setting triclinic
_symmetry_space_group_name_Hall '-P 1'
_symmetry_space_group_name_H-M 'P -1'
_atom_sites_solution_hydrogens geom
_atom_sites_solution_primary direct
_atom_sites_solution_secondary difmap
_audit_creation_method SHELXL-97
_cell_angle_alpha 77.1100(10)
_cell_angle_beta 74.5350(10)
_cell_angle_gamma 66.7320(10)
_cell_formula_units_Z 2
_cell_length_a 11.4455(7)
_cell_length_b 14.1810(8)
_cell_length_c 16.6488(10)
_cell_measurement_reflns_used 9871
_cell_measurement_temperature 100(2)
_cell_measurement_theta_max 31.23
_cell_measurement_theta_min 2.56
_cell_volume 2371.3(2)
_computing_cell_refinement 'SAINT 7.46A (Bruker-AXS, 2008)'
_computing_data_collection 'APEX2 3.0 (Bruker-AXS, 2008)'
_computing_data_reduction 'SAINT 7.46A (Bruker-AXS, 2008)'
_computing_molecular_graphics 'Bruker SHELXTL'
_computing_publication_material 'Bruker SHELXTL'
_computing_structure_refinement 'SHELXL-97 (Sheldrick, 2008)'
_computing_structure_solution 'SHELXS-97 (Sheldrick, 2008)'
_diffrn_ambient_temperature 100(2)
_diffrn_detector_area_resol_mean 8.3
_diffrn_measured_fraction_theta_full 0.998
_diffrn_measured_fraction_theta_max 0.998
_diffrn_measurement_device_type 'Bruker Smart APEX CCD'
_diffrn_measurement_method 'omega and phi scans'
_diffrn_radiation_monochromator graphite
_diffrn_radiation_source 'fine-focus sealed tube'
_diffrn_radiation_type MoK\a
_diffrn_radiation_wavelength 0.71073
_diffrn_reflns_av_R_equivalents 0.0452
_diffrn_reflns_av_sigmaI/netI 0.0403
_diffrn_reflns_limit_h_max 15
_diffrn_reflns_limit_h_min -15
_diffrn_reflns_limit_k_max 19
_diffrn_reflns_limit_k_min -19
_diffrn_reflns_limit_l_max 23
_diffrn_reflns_limit_l_min -23
_diffrn_reflns_number 53490
_diffrn_reflns_theta_full 29.57
_diffrn_reflns_theta_max 29.57
_diffrn_reflns_theta_min 1.28
_exptl_absorpt_coefficient_mu 3.492
_exptl_absorpt_correction_T_max 0.7215
_exptl_absorpt_correction_T_min 0.5567
_exptl_absorpt_correction_type multi-scan
_exptl_absorpt_process_details 'SADABS (Sheldrick, 2008)'
_exptl_crystal_colour red
_exptl_crystal_density_diffrn 1.576
_exptl_crystal_description block
_exptl_crystal_F_000 1124
_exptl_crystal_size_max 0.19
_exptl_crystal_size_mid 0.12
_exptl_crystal_size_min 0.10
_refine_diff_density_max 1.216
_refine_diff_density_min -1.077
_refine_diff_density_rms 0.108
_refine_ls_extinction_method none
_refine_ls_goodness_of_fit_ref 1.032
_refine_ls_hydrogen_treatment constr
_refine_ls_matrix_type full
_refine_ls_number_parameters 601
_refine_ls_number_reflns 13274
_refine_ls_number_restraints 192
_refine_ls_restrained_S_all 1.029
_refine_ls_R_factor_all 0.0390
_refine_ls_R_factor_gt 0.0283
_refine_ls_shift/su_max 0.002
_refine_ls_shift/su_mean 0.000
_refine_ls_structure_factor_coef Fsqd
_refine_ls_weighting_details 'calc w=1/[\s^2^(Fo^2^)+(0.0267P)^2^+1.2251P] where P=(Fo^2^+2Fc^2^)/3'
_refine_ls_weighting_scheme calc
_refine_ls_wR_factor_gt 0.0607
_refine_ls_wR_factor_ref 0.0652
_reflns_number_gt 11247
_reflns_number_total 13274
_reflns_threshold_expression >2sigma(I)
_cod_data_source_file ja906550h_si_001_1.cif
_cod_data_source_block 08136
_cod_database_code 4105307

loop_
_symmetry_equiv_pos_as_xyz
'x, y, z'
'-x, -y, -z'

loop_
_atom_site_label
_atom_site_type_symbol
_atom_site_fract_x
_atom_site_fract_y
_atom_site_fract_z
_atom_site_U_iso_or_equiv
_atom_site_adp_type
_atom_site_occupancy
_atom_site_symmetry_multiplicity
_atom_site_calc_flag
_atom_site_refinement_flags
_atom_site_disorder_assembly
_atom_site_disorder_group
W1 W 0.954394(10) 0.275780(8) 0.239855(7) 0.02083(4) Uani 1 1 d . . .
Mo1 Mo 0.755111(19) 0.606620(15) 0.351274(13) 0.01366(5) Uani 1 1 d D . .
P2 P 0.84683(6) 0.42163(5) 0.33092(4) 0.01791(13) Uani 1 1 d DU A .
As1 As 0.6987(2) 0.45247(17) 0.44920(18) 0.0198(7) Uani 0.5748(15) 1 d PDU A 1
P1 P 0.9038(9) 0.4478(10) 0.4394(8) 0.026(2) Uani 0.5748(15) 1 d PDU A 1
P1A P 0.6975(8) 0.4528(6) 0.4506(6) 0.021(3) Uani 0.4252(15) 1 d PDU A 2
As1A As 0.9050(4) 0.4516(5) 0.4360(4) 0.0176(8) Uani 0.4252(15) 1 d PDU A 2
N1 N 0.9066(2) 0.62740(16) 0.27109(13) 0.0172(4) Uani 1 1 d . A .
C11 C 0.9075(2) 0.7303(2) 0.26863(17) 0.0195(5) Uani 1 1 d . . .
C12 C 0.9662(2) 0.7475(2) 0.32490(17) 0.0214(5) Uani 1 1 d . A .
H12 H 1.0029 0.6922 0.3655 0.026 Uiso 1 1 calc R . .
C13 C 0.9716(3) 0.8443(2) 0.32214(19) 0.0275(6) Uani 1 1 d . . .
C131 C 1.0363(3) 0.8627(3) 0.3823(2) 0.0373(8) Uani 1 1 d . A .
H13A H 0.9720 0.9140 0.4180 0.056 Uiso 1 1 calc R . .
H13B H 1.1055 0.8884 0.3504 0.056 Uiso 1 1 calc R . .
H13C H 1.0734 0.7976 0.4177 0.056 Uiso 1 1 calc R . .
C14 C 0.9175(3) 0.9236(2) 0.2618(2) 0.0303(7) Uani 1 1 d . A .
H14 H 0.9208 0.9901 0.2594 0.036 Uiso 1 1 calc R . .
C15 C 0.8591(3) 0.9090(2) 0.2052(2) 0.0300(7) Uani 1 1 d . . .
C151 C 0.8038(4) 0.9958(3) 0.1386(2) 0.0480(9) Uani 1 1 d . A .
H15A H 0.7751 1.0625 0.1592 0.072 Uiso 1 1 calc R . .
H15B H 0.7298 0.9873 0.1261 0.072 Uiso 1 1 calc R . .
H15C H 0.8708 0.9937 0.0874 0.072 Uiso 1 1 calc R . .
C16 C 0.8542(3) 0.8106(2) 0.20902(18) 0.0242(6) Uani 1 1 d . A .
H16 H 0.8144 0.7990 0.1707 0.029 Uiso 1 1 calc R . .
C17 C 1.0275(3) 0.5584(2) 0.22212(17) 0.0224(6) Uani 1 1 d . . .
H17 H 1.0209 0.4883 0.2327 0.027 Uiso 1 1 calc R A .
C18 C 1.0389(3) 0.5936(3) 0.1279(2) 0.0404(8) Uani 1 1 d . A .
H18A H 0.9576 0.6048 0.1118 0.061 Uiso 1 1 calc R . .
H18B H 1.1103 0.5403 0.0973 0.061 Uiso 1 1 calc R . .
H18C H 1.0560 0.6584 0.1139 0.061 Uiso 1 1 calc R . .
C19 C 1.1498(3) 0.5457(3) 0.2487(2) 0.0330(7) Uani 1 1 d . A .
H19A H 1.1641 0.6117 0.2344 0.050 Uiso 1 1 calc R . .
H19B H 1.2238 0.4927 0.2195 0.050 Uiso 1 1 calc R . .
H19C H 1.1407 0.5244 0.3096 0.050 Uiso 1 1 calc R . .
N2 N 0.7060(2) 0.68017(16) 0.44892(13) 0.0157(4) Uani 1 1 d . A .
C21 C 0.5978(2) 0.77688(19) 0.43888(16) 0.0163(5) Uani 1 1 d . . .
C22 C 0.6206(2) 0.8675(2) 0.40034(17) 0.0188(5) Uani 1 1 d . A .
H22 H 0.7072 0.8650 0.3785 0.023 Uiso 1 1 calc R . .
C23 C 0.5179(3) 0.96191(19) 0.39347(17) 0.0196(5) Uani 1 1 d . . .
C231 C 0.5445(3) 1.0591(2) 0.35242(19) 0.0266(6) Uani 1 1 d . A .
H23A H 0.4718 1.1072 0.3262 0.040 Uiso 1 1 calc R . .
H23B H 0.6243 1.0419 0.3093 0.040 Uiso 1 1 calc R . .
H23C H 0.5548 1.0916 0.3949 0.040 Uiso 1 1 calc R . .
C24 C 0.3919(2) 0.9639(2) 0.42677(16) 0.0197(5) Uani 1 1 d . A .
H24 H 0.3213 1.0277 0.4221 0.024 Uiso 1 1 calc R . .
C25 C 0.3664(2) 0.8738(2) 0.46718(16) 0.0184(5) Uani 1 1 d . . .
C251 C 0.2303(2) 0.8790(2) 0.50841(18) 0.0238(6) Uani 1 1 d . A .
H25A H 0.2247 0.8105 0.5144 0.036 Uiso 1 1 calc R . .
H25B H 0.1697 0.9289 0.4736 0.036 Uiso 1 1 calc R . .
H25C H 0.2078 0.9010 0.5641 0.036 Uiso 1 1 calc R . .
C26 C 0.4705(2) 0.78016(19) 0.47128(16) 0.0168(5) Uani 1 1 d . A .
H26 H 0.4549 0.7180 0.4963 0.020 Uiso 1 1 calc R . .
C27 C 0.7399(2) 0.6565(2) 0.53348(16) 0.0191(5) Uani 1 1 d . . .
H27 H 0.8173 0.5909 0.5336 0.023 Uiso 1 1 calc R A .
C28 C 0.6327(3) 0.6381(2) 0.60520(17) 0.0248(6) Uani 1 1 d . A .
H28A H 0.5564 0.7021 0.6090 0.037 Uiso 1 1 calc R . .
H28B H 0.6637 0.6170 0.6582 0.037 Uiso 1 1 calc R . .
H28C H 0.6092 0.5833 0.5944 0.037 Uiso 1 1 calc R . .
C29 C 0.7796(3) 0.7409(2) 0.54907(18) 0.0249(6) Uani 1 1 d . A .
H29A H 0.8506 0.7498 0.5036 0.037 Uiso 1 1 calc R . .
H29B H 0.8085 0.7208 0.6028 0.037 Uiso 1 1 calc R . .
H29C H 0.7052 0.8063 0.5508 0.037 Uiso 1 1 calc R . .
N3 N 0.6064(2) 0.63561(16) 0.29959(14) 0.0176(4) Uani 1 1 d . A .
C31 C 0.6008(2) 0.7167(2) 0.22866(16) 0.0188(5) Uani 1 1 d . . .
C32 C 0.6729(3) 0.6920(2) 0.14927(17) 0.0230(6) Uani 1 1 d . A .
H32 H 0.7261 0.6221 0.1426 0.028 Uiso 1 1 calc R . .
C33 C 0.6681(3) 0.7681(2) 0.07968(18) 0.0303(6) Uani 1 1 d . . .
C331 C 0.7489(4) 0.7409(3) -0.0051(2) 0.0480(9) Uani 1 1 d . A .
H33A H 0.6974 0.7784 -0.0485 0.072 Uiso 1 1 calc R . .
H33B H 0.7764 0.6662 -0.0056 0.072 Uiso 1 1 calc R . .
H33C H 0.8256 0.7603 -0.0165 0.072 Uiso 1 1 calc R . .
C34 C 0.5878(3) 0.8703(2) 0.0913(2) 0.0337(7) Uani 1 1 d . A .
H34 H 0.5837 0.9231 0.0444 0.040 Uiso 1 1 calc R . .
C35 C 0.5140(3) 0.8966(2) 0.1695(2) 0.0291(6) Uani 1 1 d . . .
C351 C 0.4239(4) 1.0073(2) 0.1792(2) 0.0413(8) Uani 1 1 d . A .
H35A H 0.3885 1.0138 0.2390 0.062 Uiso 1 1 calc R . .
H35B H 0.3527 1.0256 0.1498 0.062 Uiso 1 1 calc R . .
H35C H 0.4724 1.0540 0.1550 0.062 Uiso 1 1 calc R . .
C36 C 0.5220(3) 0.8193(2) 0.23883(18) 0.0231(6) Uani 1 1 d . A .
H36 H 0.4738 0.8365 0.2929 0.028 Uiso 1 1 calc R . .
C37 C 0.5098(2) 0.5850(2) 0.30856(18) 0.0216(5) Uani 1 1 d . . .
H37 H 0.5192 0.5320 0.3596 0.026 Uiso 1 1 calc R A .
C38 C 0.5359(3) 0.5281(2) 0.23460(19) 0.0294(6) Uani 1 1 d . A .
H38A H 0.5172 0.5785 0.1845 0.044 Uiso 1 1 calc R . .
H38B H 0.4802 0.4869 0.2476 0.044 Uiso 1 1 calc R . .
H38C H 0.6272 0.4824 0.2240 0.044 Uiso 1 1 calc R . .
C39 C 0.3711(3) 0.6625(2) 0.3242(2) 0.0290(6) Uani 1 1 d . A .
H39A H 0.3593 0.7012 0.3695 0.044 Uiso 1 1 calc R . .
H39B H 0.3103 0.6254 0.3404 0.044 Uiso 1 1 calc R . .
H39C H 0.3544 0.7107 0.2728 0.044 Uiso 1 1 calc R . .
C1 C 1.1315(3) 0.2905(2) 0.21686(18) 0.0271(6) Uani 1 1 d . . .
C2 C 0.9055(3) 0.3806(2) 0.13643(19) 0.0307(7) Uani 1 1 d . . .
C3 C 0.7803(3) 0.2537(2) 0.26795(19) 0.0280(6) Uani 1 1 d . . .
C4 C 1.0146(3) 0.1738(2) 0.3414(2) 0.0266(6) Uani 1 1 d . . .
C5 C 1.0311(3) 0.1616(2) 0.1694(2) 0.0330(7) Uani 1 1 d . . .
O1 O 1.2319(2) 0.29434(18) 0.20614(15) 0.0379(5) Uani 1 1 d . . .
O2 O 0.8815(3) 0.43796(19) 0.07809(14) 0.0451(6) Uani 1 1 d . . .
O3 O 0.6861(2) 0.23795(18) 0.28412(16) 0.0435(6) Uani 1 1 d . . .
O4 O 1.0552(2) 0.11659(18) 0.39667(15) 0.0388(5) Uani 1 1 d . . .
O5 O 1.0742(3) 0.09612(19) 0.12737(17) 0.0499(7) Uani 1 1 d . . .
C7S C 1.4734(12) -0.3426(11) -0.1114(8) 0.085(4) Uani 0.491(7) 1 d PDU B 1
H7S1 H 1.4824 -0.2965 -0.1642 0.127 Uiso 0.491(7) 1 calc PR B 1
H7S2 H 1.4426 -0.3947 -0.1194 0.127 Uiso 0.491(7) 1 calc PR B 1
H7S3 H 1.5577 -0.3772 -0.0945 0.127 Uiso 0.491(7) 1 calc PR B 1
C6S C 1.3791(12) -0.2816(12) -0.0454(8) 0.081(4) Uani 0.491(7) 1 d PDU B 1
C1S C 1.2452(11) -0.2584(9) -0.0348(7) 0.068(3) Uani 0.491(7) 1 d PDU B 1
H1S H 1.2143 -0.2841 -0.0697 0.082 Uiso 0.491(7) 1 calc PR B 1
C2S C 1.1565(10) -0.1978(8) 0.0268(7) 0.079(3) Uani 0.491(7) 1 d PDU B 1
H2S H 1.0663 -0.1799 0.0302 0.094 Uiso 0.491(7) 1 calc PR B 1
C3S C 1.1944(11) -0.1649(10) 0.0801(9) 0.069(3) Uani 0.491(7) 1 d PDU B 1
H3S H 1.1326 -0.1249 0.1219 0.082 Uiso 0.491(7) 1 calc PR B 1
C4S C 1.3193(12) -0.1887(11) 0.0743(7) 0.076(3) Uani 0.491(7) 1 d PDU B 1
H4S H 1.3481 -0.1599 0.1083 0.091 Uiso 0.491(7) 1 calc PR B 1
C5S C 1.4131(10) -0.2581(10) 0.0166(7) 0.081(3) Uani 0.491(7) 1 d PDU B 1
H5S H 1.5011 -0.2879 0.0227 0.098 Uiso 0.491(7) 1 calc PR B 1
C1T C 1.2375(14) -0.1597(14) 0.1020(13) 0.115(6) Uani 0.509(7) 1 d PDU B 2
H1T1 H 1.2549 -0.1640 0.1575 0.173 Uiso 0.509(7) 1 calc PR B 2
H1T2 H 1.1468 -0.1519 0.1078 0.173 Uiso 0.509(7) 1 calc PR B 2
H1T3 H 1.2536 -0.0998 0.0653 0.173 Uiso 0.509(7) 1 calc PR B 2
C2T C 1.3213(15) -0.2524(11) 0.0659(10) 0.110(4) Uani 0.509(7) 1 d PDU B 2
H2T1 H 1.4103 -0.2597 0.0676 0.132 Uiso 0.509(7) 1 calc PR B 2
H2T2 H 1.3027 -0.3097 0.1067 0.132 Uiso 0.509(7) 1 calc PR B 2
C3T C 1.3299(18) -0.2756(12) -0.0116(10) 0.120(6) Uani 0.509(7) 1 d PDU B 2
H3T1 H 1.3680 -0.2278 -0.0524 0.144 Uiso 0.509(7) 1 calc PR B 2
H3T2 H 1.2390 -0.2525 -0.0184 0.144 Uiso 0.509(7) 1 calc PR B 2
C4T C 1.3942(15) -0.3741(13) -0.0436(12) 0.151(6) Uani 0.509(7) 1 d PDU B 2
H4T1 H 1.3633 -0.4257 -0.0026 0.182 Uiso 0.509(7) 1 calc PR B 2
H4T2 H 1.3659 -0.3675 -0.0964 0.182 Uiso 0.509(7) 1 calc PR B 2
C5T C 1.5320(14) -0.4142(13) -0.0600(11) 0.142(7) Uani 0.509(7) 1 d PDU B 2
H5T1 H 1.5638 -0.4785 -0.0847 0.213 Uiso 0.509(7) 1 calc PR B 2
H5T2 H 1.5623 -0.4283 -0.0072 0.213 Uiso 0.509(7) 1 calc PR B 2
H5T3 H 1.5649 -0.3634 -0.0993 0.213 Uiso 0.509(7) 1 calc PR B 2

loop_
_atom_site_aniso_label
_atom_site_aniso_U_11
_atom_site_aniso_U_22
_atom_site_aniso_U_33
_atom_site_aniso_U_23
_atom_site_aniso_U_13
_atom_site_aniso_U_12
W1 0.02203(6) 0.01761(6) 0.02087(6) -0.00616(4) 0.00186(4) -0.00706(4)
Mo1 0.01270(10) 0.01216(10) 0.01461(10) -0.00155(8) -0.00266(7) -0.00302(8)
P2 0.0187(3) 0.0137(3) 0.0185(3) -0.0031(2) -0.0015(2) -0.0038(2)
As1 0.0173(10) 0.0141(11) 0.0208(14) -0.0009(9) -0.0003(8) -0.0011(7)
P1 0.032(4) 0.020(3) 0.024(3) -0.001(2) -0.009(2) -0.006(2)
P1A 0.030(4) 0.020(4) 0.024(5) -0.005(3) -0.003(3) -0.020(3)
As1A 0.0132(13) 0.0145(13) 0.0215(14) -0.0056(11) -0.0038(10) 0.0009(10)
N1 0.0156(10) 0.0163(10) 0.0184(11) -0.0033(8) -0.0015(8) -0.0049(8)
C11 0.0168(12) 0.0171(12) 0.0219(13) -0.0048(10) 0.0011(10) -0.0053(10)
C12 0.0167(12) 0.0218(13) 0.0237(14) -0.0056(11) -0.0006(10) -0.0056(10)
C13 0.0189(13) 0.0284(15) 0.0355(17) -0.0103(13) 0.0023(12) -0.0105(12)
C131 0.0317(17) 0.0359(18) 0.053(2) -0.0211(16) -0.0030(15) -0.0159(14)
C14 0.0271(15) 0.0200(14) 0.0437(18) -0.0074(13) 0.0029(13) -0.0130(12)
C15 0.0260(15) 0.0222(14) 0.0347(17) 0.0033(12) 0.0003(12) -0.0092(12)
C151 0.055(2) 0.0263(17) 0.055(2) 0.0115(16) -0.0111(19) -0.0151(16)
C16 0.0217(13) 0.0239(14) 0.0252(14) 0.0011(11) -0.0033(11) -0.0095(11)
C17 0.0176(12) 0.0200(13) 0.0263(14) -0.0054(11) 0.0019(10) -0.0062(10)
C18 0.0279(16) 0.060(2) 0.0252(16) -0.0161(16) 0.0017(13) -0.0064(16)
C19 0.0163(13) 0.0371(17) 0.0378(18) -0.0137(14) -0.0032(12) 0.0019(12)
N2 0.0152(10) 0.0130(10) 0.0178(11) -0.0024(8) -0.0050(8) -0.0026(8)
C21 0.0185(12) 0.0146(11) 0.0152(12) -0.0028(9) -0.0051(9) -0.0037(10)
C22 0.0161(12) 0.0176(12) 0.0217(13) -0.0045(10) -0.0030(10) -0.0045(10)
C23 0.0226(13) 0.0143(12) 0.0213(13) -0.0034(10) -0.0060(10) -0.0045(10)
C231 0.0251(14) 0.0162(13) 0.0354(16) -0.0024(12) -0.0031(12) -0.0067(11)
C24 0.0181(12) 0.0160(12) 0.0217(13) -0.0047(10) -0.0071(10) 0.0007(10)
C25 0.0163(12) 0.0198(12) 0.0188(13) -0.0036(10) -0.0047(10) -0.0049(10)
C251 0.0160(12) 0.0213(13) 0.0300(15) -0.0045(11) -0.0031(11) -0.0029(10)
C26 0.0179(12) 0.0156(12) 0.0166(12) -0.0035(10) -0.0033(9) -0.0050(10)
C27 0.0171(12) 0.0191(12) 0.0191(13) -0.0041(10) -0.0062(10) -0.0017(10)
C28 0.0270(14) 0.0245(14) 0.0197(14) -0.0010(11) -0.0038(11) -0.0073(11)
C29 0.0219(13) 0.0250(14) 0.0283(15) -0.0101(12) -0.0062(11) -0.0048(11)
N3 0.0154(10) 0.0168(10) 0.0197(11) -0.0014(9) -0.0048(8) -0.0046(8)
C31 0.0202(13) 0.0180(12) 0.0181(13) 0.0014(10) -0.0082(10) -0.0060(10)
C32 0.0224(13) 0.0217(13) 0.0221(14) -0.0008(11) -0.0068(11) -0.0045(11)
C33 0.0331(16) 0.0349(17) 0.0201(14) 0.0021(12) -0.0080(12) -0.0105(13)
C331 0.061(2) 0.047(2) 0.0190(16) 0.0024(15) -0.0033(15) -0.0081(18)
C34 0.0420(19) 0.0287(16) 0.0246(16) 0.0088(13) -0.0147(13) -0.0080(14)
C35 0.0349(16) 0.0207(14) 0.0313(16) 0.0018(12) -0.0177(13) -0.0051(12)
C351 0.053(2) 0.0223(15) 0.0384(19) 0.0002(14) -0.0209(16) 0.0025(15)
C36 0.0226(14) 0.0212(13) 0.0238(14) -0.0025(11) -0.0107(11) -0.0024(11)
C37 0.0178(12) 0.0244(14) 0.0249(14) -0.0004(11) -0.0065(10) -0.0099(11)
C38 0.0285(15) 0.0326(16) 0.0334(16) -0.0110(13) -0.0032(12) -0.0159(13)
C39 0.0196(14) 0.0352(16) 0.0331(17) -0.0036(13) -0.0062(12) -0.0105(12)
C1 0.0314(16) 0.0226(14) 0.0244(15) -0.0106(12) 0.0060(12) -0.0101(12)
C2 0.0354(17) 0.0314(16) 0.0257(16) -0.0130(13) 0.0020(13) -0.0126(13)
C3 0.0290(15) 0.0243(14) 0.0294(16) -0.0103(12) 0.0008(12) -0.0089(12)
C4 0.0207(14) 0.0204(14) 0.0354(17) -0.0077(12) 0.0018(12) -0.0064(11)
C5 0.0328(16) 0.0335(17) 0.0337(17) -0.0090(14) 0.0069(13) -0.0193(14)
O1 0.0279(12) 0.0409(13) 0.0467(14) -0.0195(11) 0.0060(10) -0.0154(10)
O2 0.0622(17) 0.0413(14) 0.0235(12) -0.0004(11) -0.0098(11) -0.0110(12)
O3 0.0307(12) 0.0422(14) 0.0600(17) -0.0092(12) -0.0014(11) -0.0192(11)
O4 0.0296(12) 0.0334(12) 0.0455(14) 0.0060(11) -0.0079(10) -0.0087(10)
O5 0.0562(16) 0.0410(14) 0.0560(16) -0.0308(13) 0.0163(13) -0.0258(13)
C7S 0.091(8) 0.105(10) 0.064(7) -0.036(6) -0.004(6) -0.035(7)
C6S 0.100(7) 0.081(8) 0.066(7) -0.028(6) 0.000(6) -0.038(7)
C1S 0.092(6) 0.078(7) 0.057(6) 0.005(4) -0.022(5) -0.058(6)
C2S 0.059(6) 0.086(7) 0.081(7) 0.019(5) -0.005(4) -0.037(5)
C3S 0.059(6) 0.054(6) 0.085(8) -0.002(5) 0.003(5) -0.026(5)
C4S 0.081(7) 0.088(8) 0.084(7) -0.033(6) -0.006(6) -0.052(7)
C5S 0.055(5) 0.117(9) 0.085(7) -0.044(6) -0.009(5) -0.030(6)
C1T 0.043(8) 0.139(13) 0.139(14) -0.034(9) -0.023(8) 0.004(8)
C2T 0.103(10) 0.097(9) 0.116(9) 0.003(7) -0.006(8) -0.041(7)
C3T 0.139(12) 0.086(8) 0.092(9) 0.013(7) 0.011(10) -0.032(9)
C4T 0.133(10) 0.119(11) 0.163(13) -0.038(9) 0.029(11) -0.032(10)
C5T 0.125(10) 0.137(13) 0.148(15) -0.066(12) 0.073(11) -0.070(9)

loop_
_atom_type_symbol
_atom_type_description
_atom_type_scat_dispersion_real
_atom_type_scat_dispersion_imag
_atom_type_scat_source
C C 0.0033 0.0016 'International Tables Vol C Tables 4.2.6.8 and 6.1.1.4'
H H 0.0000 0.0000 'International Tables Vol C Tables 4.2.6.8 and 6.1.1.4'
N N 0.0061 0.0033 'International Tables Vol C Tables 4.2.6.8 and 6.1.1.4'
O O 0.0106 0.0060 'International Tables Vol C Tables 4.2.6.8 and 6.1.1.4'
P P 0.1023 0.0942 'International Tables Vol C Tables 4.2.6.8 and 6.1.1.4'
As As 0.0499 2.0058 'International Tables Vol C Tables 4.2.6.8 and 6.1.1.4'
W W -0.8490 6.8722 'International Tables Vol C Tables 4.2.6.8 and 6.1.1.4'
Mo Mo -1.6832 0.6857 'International Tables Vol C Tables 4.2.6.8 and 6.1.1.4'

loop_
_geom_angle_atom_site_label_1
_geom_angle_atom_site_label_2
_geom_angle_atom_site_label_3
_geom_angle
C5 W1 C4 90.44(13)
C5 W1 C1 89.62(11)
C4 W1 C1 84.60(12)
C5 W1 C2 90.00(13)
C4 W1 C2 175.96(11)
C1 W1 C2 91.39(12)
C5 W1 C3 89.69(12)
C4 W1 C3 92.15(12)
C1 W1 C3 176.68(12)
C2 W1 C3 91.87(12)
C5 W1 P2 177.61(9)
C4 W1 P2 89.95(8)
C1 W1 P2 92.76(8)
C2 W1 P2 89.78(8)
C3 W1 P2 87.94(8)
N2 Mo1 N1 111.91(9)
N2 Mo1 N3 112.29(9)
N1 Mo1 N3 113.89(9)
N2 Mo1 P2 134.18(6)
N1 Mo1 P2 89.37(6)
N3 Mo1 P2 92.99(6)
N2 Mo1 As1A 86.67(14)
N1 Mo1 As1A 90.82(14)
N3 Mo1 As1A 137.64(14)
P2 Mo1 As1A 51.59(13)
N2 Mo1 As1 89.83(8)
N1 Mo1 As1 137.23(8)
N3 Mo1 As1 88.46(8)
P2 Mo1 As1 51.85(6)
As1A Mo1 As1 52.71(15)
N2 Mo1 P1A 89.4(2)
N1 Mo1 P1A 137.6(2)
N3 Mo1 P1A 88.53(19)
P2 Mo1 P1A 52.3(2)
As1A Mo1 P1A 52.79(19)
As1 Mo1 P1A 0.5(3)
N2 Mo1 P1 86.4(3)
N1 Mo1 P1 91.9(3)
N3 Mo1 P1 136.8(3)
P2 Mo1 P1 51.4(3)
As1A Mo1 P1 1.1(4)
As1 Mo1 P1 51.6(3)
P1A Mo1 P1 51.7(3)
As1A P2 P1 1.8(6)
As1A P2 As1 62.74(15)
P1 P2 As1 61.8(3)
As1A P2 P1A 62.6(2)
P1 P2 P1A 61.6(4)
As1 P2 P1A 0.1(2)
As1A P2 Mo1 66.81(15)
P1 P2 Mo1 68.0(3)
As1 P2 Mo1 67.19(6)
P1A P2 Mo1 67.16(19)
As1A P2 W1 131.16(12)
P1 P2 W1 130.6(3)
As1 P2 W1 136.36(6)
P1A P2 W1 136.43(17)
Mo1 P2 W1 152.78(3)
P2 As1 P1 59.0(3)
P2 As1 Mo1 60.95(7)
P1 As1 Mo1 64.8(4)
P2 P1 As1 59.2(3)
P2 P1 Mo1 60.6(3)
As1 P1 Mo1 63.6(3)
P2 P1A As1A 57.7(3)
P2 P1A Mo1 60.5(2)
As1A P1A Mo1 62.9(3)
P2 As1A P1A 59.7(3)
P2 As1A Mo1 61.60(14)
P1A As1A Mo1 64.4(3)
C11 N1 C17 113.38(19)
C11 N1 Mo1 111.37(15)
C17 N1 Mo1 134.61(16)
C16 C11 C12 119.8(2)
C16 C11 N1 120.4(2)
C12 C11 N1 119.8(2)
C13 C12 C11 120.8(3)
C12 C13 C14 118.3(3)
C12 C13 C131 120.9(3)
C14 C13 C131 120.8(3)
C15 C14 C13 122.3(3)
C14 C15 C16 118.7(3)
C14 C15 C151 121.4(3)
C16 C15 C151 119.9(3)
C11 C16 C15 120.1(3)
N1 C17 C19 113.8(2)
N1 C17 C18 111.7(2)
C19 C17 C18 110.2(2)
C21 N2 C27 112.85(19)
C21 N2 Mo1 110.25(15)
C27 N2 Mo1 136.37(16)
C22 C21 C26 119.8(2)
C22 C21 N2 120.1(2)
C26 C21 N2 120.0(2)
C21 C22 C23 120.9(2)
C24 C23 C22 118.5(2)
C24 C23 C231 121.3(2)
C22 C23 C231 120.1(2)
C23 C24 C25 121.7(2)
C26 C25 C24 118.5(2)
C26 C25 C251 120.6(2)
C24 C25 C251 120.8(2)
C25 C26 C21 120.6(2)
N2 C27 C28 113.5(2)
N2 C27 C29 111.0(2)
C28 C27 C29 110.6(2)
C31 N3 C37 112.8(2)
C31 N3 Mo1 111.32(15)
C37 N3 Mo1 135.29(17)
C32 C31 C36 119.7(2)
C32 C31 N3 119.8(2)
C36 C31 N3 120.5(2)
C33 C32 C31 121.1(3)
C32 C33 C34 118.2(3)
C32 C33 C331 120.6(3)
C34 C33 C331 121.3(3)
C35 C34 C33 121.8(3)
C34 C35 C36 119.1(3)
C34 C35 C351 120.4(3)
C36 C35 C351 120.5(3)
C31 C36 C35 120.1(3)
N3 C37 C38 112.6(2)
N3 C37 C39 111.3(2)
C38 C37 C39 111.6(2)
O1 C1 W1 176.9(3)
O2 C2 W1 178.3(3)
O3 C3 W1 177.7(3)
O4 C4 W1 176.2(2)
O5 C5 W1 178.8(3)
C5S C6S C1S 114.1(11)
C5S C6S C7S 123.5(11)
C1S C6S C7S 121.5(10)
C2S C1S C6S 120.8(10)
C3S C2S C1S 122.1(10)
C4S C3S C2S 118.7(12)
C3S C4S C5S 120.4(10)
C6S C5S C4S 121.6(11)
C3T C2T C1T 127.7(15)
C2T C3T C4T 128.8(16)
C5T C4T C3T 117.3(15)

loop_
_geom_bond_atom_site_label_1
_geom_bond_atom_site_label_2
_geom_bond_distance
W1 C5 1.986(3)
W1 C4 2.042(3)
W1 C1 2.045(3)
W1 C2 2.050(3)
W1 C3 2.054(3)
W1 P2 2.5463(7)
Mo1 N2 1.963(2)
Mo1 N1 1.967(2)
Mo1 N3 1.968(2)
Mo1 P2 2.4759(7)
Mo1 As1A 2.587(6)
Mo1 As1 2.611(2)
Mo1 P1A 2.621(8)
Mo1 P1 2.636(12)
P2 As1A 2.205(6)
P2 P1 2.223(12)
P2 As1 2.227(3)
P2 P1A 2.250(10)
As1 P1 2.284(9)
P1A As1A 2.315(7)
N1 C11 1.455(3)
N1 C17 1.490(3)
C11 C16 1.387(4)
C11 C12 1.399(4)
C12 C13 1.388(4)
C13 C14 1.391(4)
C13 C131 1.512(4)
C14 C15 1.381(4)
C15 C16 1.406(4)
C15 C151 1.515(4)
C17 C19 1.511(4)
C17 C18 1.523(4)
N2 C21 1.452(3)
N2 C27 1.491(3)
C21 C22 1.393(3)
C21 C26 1.397(3)
C22 C23 1.395(3)
C23 C24 1.392(4)
C23 C231 1.503(4)
C24 C25 1.406(4)
C25 C26 1.393(3)
C25 C251 1.505(3)
C27 C28 1.527(4)
C27 C29 1.529(4)
N3 C31 1.449(3)
N3 C37 1.500(3)
C31 C32 1.396(4)
C31 C36 1.396(4)
C32 C33 1.393(4)
C33 C34 1.401(4)
C33 C331 1.504(4)
C34 C35 1.389(4)
C35 C36 1.398(4)
C35 C351 1.516(4)
C37 C38 1.521(4)
C37 C39 1.525(4)
C1 O1 1.136(3)
C2 O2 1.137(4)
C3 O3 1.137(3)
C4 O4 1.147(4)
C5 O5 1.157(4)
C7S C6S 1.475(16)
C6S C5S 1.341(13)
C6S C1S 1.404(13)
C1S C2S 1.403(13)
C2S C3S 1.321(13)
C3S C4S 1.314(14)
C4S C5S 1.442(14)
C1T C2T 1.435(17)
C2T C3T 1.371(16)
C3T C4T 1.444(16)
C4T C5T 1.420(18)
